data_4334259
loop_
_publ_author_name
'Daniel M. Whittaker'
'Tamara L. Griffiths'
'Madeleine Helliwell'
'Adam N. Swinburne'
'Louise S. Natrajan'
'Frank W. Lewis'
'Laurence M. Harwood'
'Stephen A. Parry'
'Clint A. Sharrad'

_publ_contact_author_address
;
Centre for Radiochemistry Research
School of Chemistry
University of Manchester
Oxford Road
Manchester
M13 9PL
;
_publ_contact_author_email daniel.whittaker@postgrad.manchester.ac.uk
_publ_contact_author_name 'Daniel Whittaker'
_publ_contact_author_phone +441612751405
_publ_section_title
;
 Lanthanide Speciation in Potential SANEX and GANEX Actinide/Lanthanide
 Separations Using Tetra-N-Donor Extractants
;
_journal_name_full 'Inorganic Chemistry'
_journal_page_first 3429
_journal_page_last 3444
_journal_paper_doi 10.1021/ic301599y
_journal_volume 52
_journal_year 2013
_chemical_absolute_configuration ad
_chemical_formula_moiety 'C68 H78 N16 O Yb, 3(N O3), 9(H2O)'
_chemical_formula_sum 'C68 H96 N19 O19 Yb'
_chemical_formula_weight 1656.68
_chemical_name_systematic '[Yb(CyMe4-BTPhen)2(H2O)](NO3)3.9H2O'
_space_group_crystal_system orthorhombic
_space_group_IT_number 43
_space_group_name_Hall 'F 2 -2d'
_space_group_name_H-M_alt 'F d d 2'
_symmetry_space_group_name_Hall 'F 2 -2d'
_symmetry_space_group_name_H-M 'F d d 2'
_atom_sites_solution_hydrogens geom
_atom_sites_solution_primary direct
_atom_sites_solution_secondary difmap
_audit_creation_date 2012-04-26
_audit_creation_method
;
  Olex2 1.1
  (compiled 2011.11.01 svn.r2039, GUI svn.r3906)
;
_cell_angle_alpha 90.00
_cell_angle_beta 90.00
_cell_angle_gamma 90.00
_cell_formula_units_Z 8
_cell_length_a 31.3257(13)
_cell_length_b 37.709(2)
_cell_length_c 14.8783(7)
_cell_measurement_reflns_used 4683
_cell_measurement_temperature 100(2)
_cell_measurement_theta_max 24.9735
_cell_measurement_theta_min 2.8761
_cell_volume 17575.2(14)
_computing_cell_refinement
;
CrysAlisPro, Agilent Technologies,
Version 1.171.35.19 (release 27-10-2011 CrysAlis171 .NET)
(compiled Oct 27 2011,15:02:11)
;
_computing_data_collection
;
CrysAlisPro, Agilent Technologies,
Version 1.171.35.19 (release 27-10-2011 CrysAlis171 .NET)
(compiled Oct 27 2011,15:02:11)
;
_computing_data_reduction
;
CrysAlisPro, Agilent Technologies,
Version 1.171.35.19 (release 27-10-2011 CrysAlis171 .NET)
(compiled Oct 27 2011,15:02:11)
;
_computing_molecular_graphics
;
O. V. Dolomanov, L. J. Bourhis, R. J. Gildea, J. A. K. Howard and H. Puschmann,
OLEX2: a complete structure solution, refinement and analysis program.
J. Appl. Cryst. (2009). 42, 339-341.

L. J. Farrugia, ORTEP-3 for Windows - a version of ORTEP-III 
with a Graphical User Interface (GUI). J. Appl. Crystallogr. (1997). 30, 565.
;
_computing_publication_material
;
O. V. Dolomanov, L. J. Bourhis, R. J. Gildea, J. A. K. Howard and H. Puschmann,
OLEX2: a complete structure solution, refinement and analysis program.
J. Appl. Cryst. (2009). 42, 339-341.
;
_computing_structure_refinement
;
XL, G.M. Sheldrick, Acta Cryst.
(2008). A64, 112-122
;
_computing_structure_solution 'SHELXS-97 (Sheldrick, 1990)'
_diffrn_ambient_temperature 100.00(14)
_diffrn_detector_area_resol_mean 8.3367
_diffrn_measured_fraction_theta_full 0.994
_diffrn_measured_fraction_theta_max 0.994
_diffrn_measurement_details
;
  1 omega  -55.00   45.00   1.0000   25.0000
omega____ theta____ kappa____ phi______ frames
    -      -21.0746  -19.0000    0.0000 100

  2 omega   48.00   78.00   1.0000   25.0000
omega____ theta____ kappa____ phi______ frames
    -       22.4808 -179.0000  -60.0000 30
;
_diffrn_measurement_device_type 'Xcalibur, Sapphire2, large Be window'
_diffrn_measurement_method '\w scans'
_diffrn_orient_matrix_UB_11 -0.0382407000
_diffrn_orient_matrix_UB_12 -0.0111587000
_diffrn_orient_matrix_UB_13 -0.0063966000
_diffrn_orient_matrix_UB_21 0.0282334000
_diffrn_orient_matrix_UB_22 -0.0131432000
_diffrn_orient_matrix_UB_23 -0.0105038000
_diffrn_orient_matrix_UB_31 0.0036402000
_diffrn_orient_matrix_UB_32 -0.0147063000
_diffrn_orient_matrix_UB_33 0.0142172000
_diffrn_radiation_monochromator graphite
_diffrn_radiation_type 'Mo K\a'
_diffrn_radiation_wavelength 0.7107
_diffrn_reflns_av_R_equivalents 0.0509
_diffrn_reflns_av_unetI/netI 0.0933
_diffrn_reflns_limit_h_max 37
_diffrn_reflns_limit_h_min -16
_diffrn_reflns_limit_k_max 26
_diffrn_reflns_limit_k_min -44
_diffrn_reflns_limit_l_max 17
_diffrn_reflns_limit_l_min -15
_diffrn_reflns_number 8497
_diffrn_reflns_theta_full 25.03
_diffrn_reflns_theta_max 25.03
_diffrn_reflns_theta_min 2.88
_diffrn_source 'Enhance (Mo) x-ray Source'
_exptl_absorpt_coefficient_mu 1.135
_exptl_absorpt_correction_T_max 1.00000
_exptl_absorpt_correction_T_min 0.80199
_exptl_absorpt_correction_type multi-scan
_exptl_absorpt_process_details
;
CrysAlisPro, Agilent Technologies,
Version 1.171.35.19 (release 27-10-2011 CrysAlis171 .NET)
(compiled Oct 27 2011,15:02:11)
empirical absorption correction using spherical harmonics,
 implemented in SCALE3 ABSPACK scaling algorithm.
;
_exptl_crystal_colour yellow
_exptl_crystal_colour_primary yellow
_exptl_crystal_density_diffrn 1.252
_exptl_crystal_description prism
_exptl_crystal_F_000 6872
_exptl_crystal_size_max 0.2
_exptl_crystal_size_mid 0.1
_exptl_crystal_size_min 0.05
_refine_diff_density_max 2.117
_refine_diff_density_min -2.214
_refine_diff_density_rms 0.176
_refine_ls_abs_structure_details 'Flack H D (1983), Acta Cryst. A39, 876-881'
_refine_ls_abs_structure_Flack 0.00(9)
_refine_ls_extinction_method none
_refine_ls_goodness_of_fit_ref 1.096
_refine_ls_hydrogen_treatment constr
_refine_ls_matrix_type full
_refine_ls_number_parameters 624
_refine_ls_number_reflns 5110
_refine_ls_number_restraints 450
_refine_ls_restrained_S_all 1.067
_refine_ls_R_factor_all 0.0969
_refine_ls_R_factor_gt 0.0658
_refine_ls_shift/su_max 0.001
_refine_ls_shift/su_mean 0.000
_refine_ls_structure_factor_coef Fsqd
_refine_ls_weighting_details 'calc w=1/[\s^2^(Fo^2^)+(0.1007P)^2^+226.7047P] where P=(Fo^2^+2Fc^2^)/3'
_refine_ls_weighting_scheme calc
_refine_ls_wR_factor_gt 0.1589
_refine_ls_wR_factor_ref 0.1984
_reflns_number_gt 3948
_reflns_number_total 5110
_reflns_threshold_expression >2sigma(I)
_cod_data_source_file ic301599y_si_002_05.cif
_cod_data_source_block complex5
_cod_database_code 4334259
_reflns_odcompleteness_completeness 99.26
_reflns_odcompleteness_iscentric 1
_reflns_odcompleteness_theta 24.97

loop_
_space_group_symop_id
_space_group_symop_operation_xyz
1 'x, y, z'
2 '-x, -y, z'
3 '-x+1/4, y+1/4, z+1/4'
4 'x+3/4, -y+3/4, z+1/4'
5 'x, y+1/2, z+1/2'
6 '-x, -y+1/2, z+1/2'
7 '-x+1/4, y+3/4, z+3/4'
8 'x+3/4, -y+5/4, z+3/4'
9 'x+1/2, y, z+1/2'
10 '-x+1/2, -y, z+1/2'
11 '-x+3/4, y+1/4, z+3/4'
12 'x+5/4, -y+3/4, z+3/4'
13 'x+1/2, y+1/2, z'
14 '-x+1/2, -y+1/2, z'
15 '-x+3/4, y+3/4, z+1/4'
16 'x+5/4, -y+5/4, z+1/4'

loop_
_atom_site_label
_atom_site_type_symbol
_atom_site_fract_x
_atom_site_fract_y
_atom_site_fract_z
_atom_site_U_iso_or_equiv
_atom_site_adp_type
_atom_site_occupancy
_atom_site_symmetry_multiplicity
_atom_site_calc_flag
_atom_site_refinement_flags
_atom_site_disorder_assembly
_atom_site_disorder_group
Yb1 Yb 0.5000 1.0000 0.52557(8) 0.0289(2) Uani 1 2 d S . .
O1 O 0.5000 1.0000 0.3661(8) 0.033(3) Uani 1 2 d SU . .
N1 N 0.5578(3) 1.0688(3) 0.4463(7) 0.026(2) Uani 1 1 d . . .
N2 N 0.5168(3) 1.0589(2) 0.4613(7) 0.020(2) Uani 1 1 d U . .
N3 N 0.4914(4) 1.1070(3) 0.3706(8) 0.036(3) Uani 1 1 d . . .
N4 N 0.4386(3) 1.0355(3) 0.4844(8) 0.030(3) Uani 1 1 d U . .
N5 N 0.4334(3) 0.9813(3) 0.5963(8) 0.030(3) Uani 1 1 d . . .
N6 N 0.5086(4) 0.9563(3) 0.6512(8) 0.036(3) Uani 1 1 d . . .
N7 N 0.5475(5) 0.9458(3) 0.6733(9) 0.047(3) Uani 1 1 d . . .
N8 N 0.4757(5) 0.9189(4) 0.7560(9) 0.062(4) Uani 1 1 d . . .
C1 C 0.6167(5) 1.1334(4) 0.3103(11) 0.051(4) Uani 1 1 d . . .
H1A H 0.6451 1.1447 0.3156 0.061 Uiso 1 1 calc R . .
H1B H 0.6159 1.1207 0.2521 0.061 Uiso 1 1 calc R . .
C2 C 0.5834(5) 1.1620(4) 0.3090(12) 0.055(5) Uani 1 1 d . . .
H2A H 0.5902 1.1790 0.2604 0.066 Uiso 1 1 calc R . .
H2B H 0.5844 1.1750 0.3667 0.066 Uiso 1 1 calc R . .
C3 C 0.5383(5) 1.1477(4) 0.2946(10) 0.042(4) Uani 1 1 d . . .
C4 C 0.5315(5) 1.1161(3) 0.3575(9) 0.036(3) Uani 1 1 d . . .
C5 C 0.5653(4) 1.0974(3) 0.3949(9) 0.032(3) Uani 1 1 d . . .
C6 C 0.6120(4) 1.1065(4) 0.3851(11) 0.036(4) Uani 1 1 d . . .
C7 C 0.6383(5) 1.0738(5) 0.3640(13) 0.060(5) Uani 1 1 d . . .
H7A H 0.6377 1.0577 0.4156 0.090 Uiso 1 1 calc R . .
H7B H 0.6678 1.0808 0.3513 0.090 Uiso 1 1 calc R . .
H7C H 0.6262 1.0618 0.3113 0.090 Uiso 1 1 calc R . .
C8 C 0.6270(5) 1.1214(5) 0.4742(12) 0.056(5) Uani 1 1 d . . .
H8A H 0.6098 1.1422 0.4898 0.084 Uiso 1 1 calc R . .
H8B H 0.6571 1.1284 0.4693 0.084 Uiso 1 1 calc R . .
H8C H 0.6240 1.1034 0.5211 0.084 Uiso 1 1 calc R . .
C9 C 0.5323(6) 1.1357(5) 0.1984(13) 0.069(6) Uani 1 1 d . . .
H9A H 0.5515 1.1158 0.1859 0.103 Uiso 1 1 calc R . .
H9B H 0.5389 1.1554 0.1577 0.103 Uiso 1 1 calc R . .
H9C H 0.5027 1.1282 0.1894 0.103 Uiso 1 1 calc R . .
C10 C 0.5065(6) 1.1759(5) 0.3132(14) 0.072(6) Uani 1 1 d . . .
H10A H 0.4779 1.1675 0.2964 0.108 Uiso 1 1 calc R . .
H10B H 0.5136 1.1971 0.2782 0.108 Uiso 1 1 calc R . .
H10C H 0.5069 1.1817 0.3774 0.108 Uiso 1 1 calc R . .
C11 C 0.4858(4) 1.0778(3) 0.4221(8) 0.028(3) Uani 1 1 d . . .
C12 C 0.4421(4) 1.0658(3) 0.4409(8) 0.025(3) Uani 1 1 d . . .
C13 C 0.4058(5) 1.0851(4) 0.4113(11) 0.044(4) Uani 1 1 d . . .
H13 H 0.4092 1.1070 0.3804 0.052 Uiso 1 1 calc R . .
C14 C 0.3657(5) 1.0720(4) 0.4279(11) 0.045(4) Uani 1 1 d . . .
H14 H 0.3412 1.0839 0.4056 0.054 Uiso 1 1 calc R . .
C15 C 0.3615(4) 1.0409(4) 0.4778(12) 0.042(4) Uani 1 1 d . . .
C16 C 0.3987(4) 1.0240(4) 0.5080(9) 0.034(3) Uani 1 1 d . . .
C17 C 0.3207(5) 1.0258(5) 0.5030(14) 0.060(5) Uani 1 1 d . . .
H17 H 0.2952 1.0353 0.4783 0.072 Uiso 1 1 calc R . .
C18 C 0.3185(4) 0.9979(4) 0.5620(13) 0.050(5) Uani 1 1 d . . .
H18 H 0.2912 0.9892 0.5793 0.060 Uiso 1 1 calc R . .
C19 C 0.3964(4) 0.9946(4) 0.5686(11) 0.037(4) Uani 1 1 d . . .
C20 C 0.3563(5) 0.9815(4) 0.5986(12) 0.048(4) Uani 1 1 d . . .
C21 C 0.3561(5) 0.9553(4) 0.6633(12) 0.048(4) Uani 1 1 d . . .
H21 H 0.3298 0.9464 0.6860 0.057 Uiso 1 1 calc R . .
C22 C 0.3941(6) 0.9421(5) 0.6945(11) 0.057(5) Uani 1 1 d . . .
H22 H 0.3943 0.9240 0.7389 0.068 Uiso 1 1 calc R . .
C23 C 0.4330(5) 0.9555(4) 0.6604(10) 0.046(4) Uani 1 1 d . . .
C24 C 0.4748(5) 0.9432(4) 0.6908(9) 0.045(4) Uani 1 1 d . . .
C25 C 0.5510(7) 0.9202(4) 0.7345(12) 0.070(3) Uani 1 1 d U A .
C26 C 0.5148(7) 0.9070(4) 0.7743(13) 0.071(3) Uani 1 1 d U A .
C27 C 0.5183(8) 0.8785(5) 0.8507(13) 0.080(4) Uani 1 1 d DU . .
C30 C 0.5968(7) 0.9075(5) 0.7504(11) 0.082(3) Uani 1 1 d DU . .
C33 C 0.4888(6) 0.8481(5) 0.8247(13) 0.066(6) Uani 1 1 d D A .
H33A H 0.4596 0.8572 0.8176 0.099 Uiso 1 1 calc R . .
H33B H 0.4893 0.8300 0.8718 0.099 Uiso 1 1 calc R . .
H33C H 0.4984 0.8377 0.7678 0.099 Uiso 1 1 calc R . .
C34 C 0.4995(11) 0.8957(8) 0.9358(16) 0.135(10) Uani 1 1 d DU A .
H34A H 0.5148 0.9178 0.9487 0.203 Uiso 1 1 calc R . .
H34B H 0.5026 0.8794 0.9867 0.203 Uiso 1 1 calc R . .
H34C H 0.4692 0.9009 0.9261 0.203 Uiso 1 1 calc R . .
C28A C 0.5624(9) 0.8751(13) 0.894(3) 0.085(4) Uani 0.41(2) 1 d PDU A 1
H28A H 0.5650 0.8533 0.9302 0.102 Uiso 0.41(2) 1 calc PR A 1
H28B H 0.5696 0.8960 0.9307 0.102 Uiso 0.41(2) 1 calc PR A 1
C29A C 0.5896(18) 0.8732(9) 0.807(2) 0.083(4) Uani 0.41(2) 1 d PDU A 1
H29A H 0.5764 0.8553 0.7671 0.100 Uiso 0.41(2) 1 calc PR A 1
H29B H 0.6181 0.8640 0.8242 0.100 Uiso 0.41(2) 1 calc PR A 1
C31A C 0.619(2) 0.8992(16) 0.661(3) 0.086(7) Uani 0.41(2) 1 d PDU A 1
H31A H 0.6107 0.8754 0.6411 0.130 Uiso 0.41(2) 1 calc PR A 1
H31B H 0.6498 0.9003 0.6690 0.130 Uiso 0.41(2) 1 calc PR A 1
H31C H 0.6100 0.9167 0.6159 0.130 Uiso 0.41(2) 1 calc PR A 1
C32A C 0.6112(18) 0.9352(10) 0.820(3) 0.082(7) Uani 0.41(2) 1 d PDU A 1
H32A H 0.6253 0.9549 0.7894 0.123 Uiso 0.41(2) 1 calc PR A 1
H32B H 0.6312 0.9242 0.8624 0.123 Uiso 0.41(2) 1 calc PR A 1
H32C H 0.5862 0.9440 0.8529 0.123 Uiso 0.41(2) 1 calc PR A 1
C28B C 0.5637(7) 0.8613(8) 0.844(2) 0.084(4) Uani 0.59(2) 1 d PDU A 2
H28C H 0.5676 0.8465 0.8980 0.100 Uiso 0.59(2) 1 calc PR A 2
H28D H 0.5631 0.8449 0.7918 0.100 Uiso 0.59(2) 1 calc PR A 2
C29B C 0.6045(11) 0.8844(9) 0.834(2) 0.083(4) Uani 0.59(2) 1 d PDU A 2
H29C H 0.6088 0.8994 0.8875 0.100 Uiso 0.59(2) 1 calc PR A 2
H29D H 0.6300 0.8693 0.8252 0.100 Uiso 0.59(2) 1 calc PR A 2
C31B C 0.6135(16) 0.8851(9) 0.671(2) 0.084(6) Uani 0.59(2) 1 d PDU A 2
H31D H 0.6118 0.8990 0.6157 0.126 Uiso 0.59(2) 1 calc PR A 2
H31E H 0.5961 0.8637 0.6652 0.126 Uiso 0.59(2) 1 calc PR A 2
H31F H 0.6433 0.8784 0.6824 0.126 Uiso 0.59(2) 1 calc PR A 2
C32B C 0.6309(11) 0.9364(8) 0.751(3) 0.085(6) Uani 0.59(2) 1 d PDU A 2
H32D H 0.6176 0.9593 0.7645 0.127 Uiso 0.59(2) 1 calc PR A 2
H32E H 0.6446 0.9376 0.6916 0.127 Uiso 0.59(2) 1 calc PR A 2
H32F H 0.6524 0.9310 0.7965 0.127 Uiso 0.59(2) 1 calc PR A 2
N9 N 0.4996(4) 0.8458(3) 0.5665(11) 0.064(3) Uani 1 1 d DU . .
O2A O 0.4683(7) 0.8667(6) 0.573(2) 0.067(4) Uani 0.425(11) 1 d PDU B 1
O3A O 0.4945(8) 0.8146(5) 0.583(2) 0.073(4) Uani 0.425(11) 1 d PDU B 1
O4A O 0.5351(6) 0.8596(7) 0.563(2) 0.071(4) Uani 0.425(11) 1 d PDU B 1
O2B O 0.4650(5) 0.8319(5) 0.5486(16) 0.070(4) Uani 0.575(11) 1 d PDU B 2
O3B O 0.5321(6) 0.8275(5) 0.5510(17) 0.075(4) Uani 0.575(11) 1 d PDU B 2
O4B O 0.5034(7) 0.8770(4) 0.5849(16) 0.068(3) Uani 0.575(11) 1 d PDU B 2
N10 N 0.5000 1.0000 0.888(3) 0.054(7) Uani 0.447(17) 2 d SPU . 3
O5 O 0.5305(9) 0.9928(7) 0.8478(18) 0.060(7) Uani 0.447(17) 1 d PU . 3
O6 O 0.5000 1.0000 0.974(2) 0.057(7) Uani 0.447(17) 2 d SPU . 3
N11 N 0.6241(10) 1.0208(7) 0.957(2) 0.072(8) Uani 0.276(8) 1 d PDU . 4
O7 O 0.6054(12) 0.9959(8) 0.994(3) 0.063(9) Uani 0.276(8) 1 d PDU . 4
O8 O 0.6034(12) 1.0474(8) 0.938(3) 0.076(9) Uani 0.276(8) 1 d PDU . 4
O9 O 0.6630(10) 1.0202(10) 0.946(3) 0.077(9) Uani 0.276(8) 1 d PDU . 4
O1S O 0.5360(5) 1.0425(3) 0.2438(7) 0.067(4) Uani 1 1 d U . .
O2S O 0.6834(7) 0.9825(6) 0.258(2) 0.067(7) Uani 0.50 1 d PU C 5
O3S O 0.6050(12) 1.0146(16) 0.166(3) 0.150(18) Uani 0.50 1 d PU D 6
O4S O 0.5322(9) 0.9489(6) 0.135(2) 0.088(10) Uani 0.50 1 d PU E 7
O6S O 0.7522(14) 0.9808(9) 0.800(3) 0.14(2) Uani 0.50 1 d PU F 8
O7S O 0.6148(16) 0.9870(8) 0.201(4) 0.15(2) Uani 0.50 1 d PU G 9
O8S O 0.688(3) 1.004(2) 0.145(8) 0.33(5) Uani 0.50 1 d PU H 10
O9S O 0.7131(10) 1.0075(8) 0.229(2) 0.084(9) Uiso 0.50 1 d P I 11

loop_
_atom_site_aniso_label
_atom_site_aniso_U_11
_atom_site_aniso_U_22
_atom_site_aniso_U_33
_atom_site_aniso_U_23
_atom_site_aniso_U_13
_atom_site_aniso_U_12
Yb1 0.0285(4) 0.0357(4) 0.0226(3) 0.000 0.000 -0.0032(5)
O1 0.045(8) 0.049(7) 0.005(5) 0.000 0.000 0.004(6)
N1 0.022(5) 0.031(6) 0.026(6) 0.012(5) 0.007(5) 0.003(5)
N2 0.029(4) 0.013(3) 0.018(4) 0.004(3) 0.000(4) 0.003(3)
N3 0.034(7) 0.038(7) 0.036(7) 0.000(5) 0.001(6) 0.004(5)
N4 0.021(4) 0.038(4) 0.032(4) 0.002(4) -0.001(4) -0.005(4)
N5 0.025(6) 0.032(6) 0.034(7) -0.001(5) 0.007(5) -0.012(5)
N6 0.046(8) 0.038(6) 0.026(6) 0.012(5) -0.021(6) -0.016(6)
N7 0.064(9) 0.046(7) 0.032(7) 0.011(6) -0.012(7) -0.020(7)
N8 0.079(10) 0.074(9) 0.034(8) 0.005(6) -0.013(8) -0.043(9)
C1 0.048(9) 0.064(10) 0.040(9) 0.006(8) 0.005(8) -0.003(9)
C2 0.049(9) 0.056(10) 0.060(11) 0.017(8) 0.017(9) -0.002(8)
C3 0.055(9) 0.044(8) 0.028(8) 0.009(6) 0.014(7) 0.012(7)
C4 0.051(9) 0.029(7) 0.027(7) -0.006(6) 0.007(7) 0.011(7)
C5 0.036(7) 0.038(7) 0.022(7) -0.007(6) 0.006(6) 0.004(6)
C6 0.014(6) 0.056(10) 0.039(9) 0.028(8) 0.001(7) -0.008(7)
C7 0.038(9) 0.083(13) 0.059(12) 0.000(10) 0.020(9) 0.000(9)
C8 0.041(9) 0.082(12) 0.045(10) 0.013(9) 0.004(9) -0.018(9)
C9 0.053(11) 0.092(14) 0.061(13) 0.038(11) -0.009(11) -0.001(11)
C10 0.088(14) 0.060(11) 0.068(13) 0.036(10) 0.021(12) 0.004(10)
C11 0.036(7) 0.028(7) 0.021(6) -0.005(5) 0.003(6) 0.004(6)
C12 0.029(7) 0.022(6) 0.023(7) -0.010(5) 0.003(6) -0.002(5)
C13 0.036(8) 0.053(9) 0.043(9) -0.010(7) 0.001(8) 0.013(7)
C14 0.028(7) 0.065(10) 0.042(9) -0.013(8) -0.006(7) 0.006(8)
C15 0.021(7) 0.039(8) 0.067(11) -0.018(8) 0.002(8) -0.002(6)
C16 0.023(7) 0.046(8) 0.032(9) -0.017(7) 0.002(6) 0.003(6)
C17 0.033(8) 0.059(10) 0.088(15) -0.034(10) 0.006(10) 0.005(8)
C18 0.024(7) 0.044(9) 0.082(13) -0.020(9) 0.016(8) -0.002(7)
C19 0.026(7) 0.043(9) 0.041(8) -0.013(7) 0.021(7) -0.016(7)
C20 0.048(10) 0.046(9) 0.049(10) -0.020(8) 0.022(9) -0.007(8)
C21 0.037(9) 0.045(9) 0.060(11) -0.021(8) 0.024(9) -0.020(8)
C22 0.076(13) 0.060(10) 0.036(9) -0.012(8) 0.026(9) -0.036(10)
C23 0.054(10) 0.049(9) 0.033(8) -0.015(7) 0.010(8) -0.025(8)
C24 0.056(10) 0.055(9) 0.023(8) -0.004(7) 0.010(8) -0.028(8)
C25 0.105(7) 0.049(7) 0.055(7) 0.023(5) -0.053(6) -0.044(6)
C26 0.113(8) 0.047(7) 0.052(6) 0.026(6) -0.050(7) -0.048(6)
C27 0.120(8) 0.063(7) 0.056(7) 0.033(5) -0.052(7) -0.041(7)
C30 0.111(7) 0.070(7) 0.065(7) 0.034(5) -0.055(6) -0.034(6)
C33 0.073(12) 0.068(12) 0.056(11) 0.030(9) -0.026(11) -0.035(10)
C34 0.194(19) 0.14(2) 0.068(10) 0.047(11) -0.004(15) 0.004(18)
C28A 0.126(9) 0.070(8) 0.058(7) 0.032(6) -0.060(7) -0.045(7)
C29A 0.118(9) 0.071(7) 0.060(8) 0.033(6) -0.059(7) -0.036(7)
C31A 0.108(14) 0.079(16) 0.072(10) 0.039(10) -0.047(11) -0.028(14)
C32A 0.096(14) 0.069(10) 0.081(13) 0.031(10) -0.065(11) -0.026(12)
C28B 0.120(9) 0.071(7) 0.060(8) 0.031(6) -0.056(7) -0.038(6)
C29B 0.119(8) 0.072(8) 0.060(7) 0.032(6) -0.056(7) -0.037(7)
C31B 0.107(14) 0.082(13) 0.064(9) 0.042(9) -0.040(12) -0.030(12)
C32B 0.095(10) 0.073(11) 0.087(14) 0.046(9) -0.057(13) -0.027(9)
N9 0.060(5) 0.065(6) 0.068(7) 0.010(6) -0.007(7) -0.002(5)
O2A 0.064(6) 0.070(7) 0.069(8) 0.008(8) -0.005(8) 0.000(6)
O3A 0.069(7) 0.067(6) 0.083(9) 0.012(7) -0.006(8) -0.004(6)
O4A 0.061(5) 0.075(8) 0.076(8) 0.014(8) -0.009(8) -0.006(6)
O2B 0.062(5) 0.074(7) 0.075(8) 0.008(7) -0.003(8) -0.008(6)
O3B 0.064(6) 0.079(7) 0.080(8) 0.012(7) -0.005(8) 0.008(6)
O4B 0.071(7) 0.067(6) 0.067(8) 0.006(7) -0.007(8) -0.005(6)
N10 0.061(9) 0.060(10) 0.041(9) 0.000 0.000 -0.024(8)
O5 0.062(11) 0.072(11) 0.046(9) -0.007(8) 0.003(6) -0.029(10)
O6 0.065(11) 0.066(11) 0.041(9) 0.000 0.000 -0.023(10)
N11 0.087(18) 0.055(15) 0.075(18) -0.017(13) -0.003(17) -0.003(14)
O7 0.079(19) 0.049(16) 0.062(19) -0.022(14) -0.010(17) -0.001(15)
O8 0.090(19) 0.057(16) 0.08(2) -0.009(15) -0.008(18) -0.005(15)
O9 0.090(18) 0.061(16) 0.08(2) -0.019(15) 0.011(18) 0.000(15)
O1S 0.103(10) 0.068(7) 0.029(6) -0.002(5) 0.005(7) -0.037(7)
O2S 0.055(13) 0.058(13) 0.09(2) -0.017(14) 0.022(15) -0.027(12)
O3S 0.07(2) 0.28(5) 0.10(3) -0.06(4) 0.02(2) 0.02(3)
O4S 0.078(18) 0.047(14) 0.14(3) -0.041(17) -0.01(2) -0.006(14)
O6S 0.17(3) 0.10(2) 0.14(5) 0.00(2) 0.09(3) -0.06(3)
O7S 0.18(4) 0.045(16) 0.22(5) -0.01(2) 0.12(4) -0.01(2)
O8S 0.31(8) 0.29(7) 0.37(9) -0.13(7) -0.04(7) -0.04(6)

loop_
_atom_type_symbol
_atom_type_description
_atom_type_scat_dispersion_real
_atom_type_scat_dispersion_imag
_atom_type_scat_source
C C 0.0033 0.0016 'International Tables Vol C Tables 4.2.6.8 and 6.1.1.4'
H H 0.0000 0.0000 'International Tables Vol C Tables 4.2.6.8 and 6.1.1.4'
N N 0.0061 0.0033 'International Tables Vol C Tables 4.2.6.8 and 6.1.1.4'
O O 0.0106 0.0060 'International Tables Vol C Tables 4.2.6.8 and 6.1.1.4'
Yb Yb -0.3850 5.5486 'International Tables Vol C Tables 4.2.6.8 and 6.1.1.4'

loop_
_geom_angle_atom_site_label_1
_geom_angle_atom_site_label_2
_geom_angle_atom_site_label_3
_geom_angle
_geom_angle_site_symmetry_1
_geom_angle_site_symmetry_3
O1 Yb1 N2 67.3(2) . .
O1 Yb1 N2 67.3(2) . 2_675
O1 Yb1 N4 75.3(3) . 2_675
O1 Yb1 N4 75.3(3) . .
O1 Yb1 N5 115.5(3) . 2_675
O1 Yb1 N5 115.5(3) . .
O1 Yb1 N6 138.2(3) . .
O1 Yb1 N6 138.2(3) . 2_675
N2 Yb1 N2 134.5(5) . 2_675
N2 Yb1 N6 148.8(3) 2_675 2_675
N2 Yb1 N6 73.8(4) . 2_675
N2 Yb1 N6 73.8(4) 2_675 .
N2 Yb1 N6 148.8(3) . .
N4 Yb1 N2 64.8(3) 2_675 2_675
N4 Yb1 N2 103.3(4) . 2_675
N4 Yb1 N2 103.3(4) 2_675 .
N4 Yb1 N2 64.8(3) . .
N4 Yb1 N4 150.7(6) 2_675 .
N4 Yb1 N5 128.9(4) . 2_675
N4 Yb1 N5 65.8(4) 2_675 2_675
N4 Yb1 N5 65.8(4) . .
N4 Yb1 N5 128.9(4) 2_675 .
N4 Yb1 N6 75.0(4) . 2_675
N4 Yb1 N6 129.6(4) 2_675 2_675
N4 Yb1 N6 129.6(4) . .
N4 Yb1 N6 75.0(4) 2_675 .
N5 Yb1 N2 74.1(4) . 2_675
N5 Yb1 N2 127.4(4) 2_675 2_675
N5 Yb1 N2 127.4(4) . .
N5 Yb1 N2 74.1(4) 2_675 .
N5 Yb1 N5 128.9(6) . 2_675
N5 Yb1 N6 65.2(4) 2_675 2_675
N5 Yb1 N6 65.2(4) . .
N5 Yb1 N6 77.1(4) 2_675 .
N5 Yb1 N6 77.1(4) . 2_675
N6 Yb1 N6 83.6(6) . 2_675
C5 N1 N2 118.8(10) . .
N1 N2 Yb1 120.8(7) . .
C11 N2 Yb1 119.5(8) . .
C11 N2 N1 118.0(10) . .
C4 N3 C11 114.8(12) . .
C12 N4 Yb1 122.5(8) . .
C12 N4 C16 118.5(11) . .
C16 N4 Yb1 119.1(9) . .
C19 N5 Yb1 120.1(9) . .
C19 N5 C23 118.7(12) . .
C23 N5 Yb1 121.1(10) . .
N7 N6 Yb1 118.7(9) . .
C24 N6 Yb1 119.8(10) . .
C24 N6 N7 121.4(12) . .
N6 N7 C25 117.6(15) . .
C26 N8 C24 113.6(15) . .
H1A C1 H1B 107.5 . .
C2 C1 H1A 108.5 . .
C2 C1 H1B 108.5 . .
C2 C1 C6 115.1(14) . .
C6 C1 H1A 108.5 . .
C6 C1 H1B 108.5 . .
C1 C2 H2A 109.0 . .
C1 C2 H2B 109.0 . .
C1 C2 C3 113.1(13) . .
H2A C2 H2B 107.8 . .
C3 C2 H2A 109.0 . .
C3 C2 H2B 109.0 . .
C2 C3 C4 108.5(13) . .
C9 C3 C2 110.6(14) . .
C9 C3 C4 109.3(13) . .
C10 C3 C2 110.0(14) . .
C10 C3 C4 110.5(12) . .
C10 C3 C9 107.9(15) . .
N3 C4 C3 115.2(13) . .
N3 C4 C5 122.3(13) . .
C5 C4 C3 122.4(14) . .
N1 C5 C4 120.2(13) . .
N1 C5 C6 114.1(12) . .
C4 C5 C6 125.8(13) . .
C1 C6 C8 111.3(13) . .
C5 C6 C1 108.5(12) . .
C5 C6 C7 111.2(13) . .
C5 C6 C8 107.5(13) . .
C7 C6 C1 109.9(15) . .
C7 C6 C8 108.5(14) . .
C6 C7 H7A 109.5 . .
C6 C7 H7B 109.5 . .
C6 C7 H7C 109.5 . .
H7A C7 H7B 109.5 . .
H7A C7 H7C 109.5 . .
H7B C7 H7C 109.5 . .
C6 C8 H8A 109.5 . .
C6 C8 H8B 109.5 . .
C6 C8 H8C 109.5 . .
H8A C8 H8B 109.5 . .
H8A C8 H8C 109.5 . .
H8B C8 H8C 109.5 . .
C3 C9 H9A 109.5 . .
C3 C9 H9B 109.5 . .
C3 C9 H9C 109.5 . .
H9A C9 H9B 109.5 . .
H9A C9 H9C 109.5 . .
H9B C9 H9C 109.5 . .
C3 C10 H10A 109.5 . .
C3 C10 H10B 109.5 . .
C3 C10 H10C 109.5 . .
H10A C10 H10B 109.5 . .
H10A C10 H10C 109.5 . .
H10B C10 H10C 109.5 . .
N2 C11 N3 125.9(12) . .
N2 C11 C12 115.4(11) . .
N3 C11 C12 118.7(12) . .
N4 C12 C11 116.0(11) . .
N4 C12 C13 121.9(12) . .
C13 C12 C11 122.0(11) . .
C12 C13 H13 120.3 . .
C14 C13 C12 119.5(14) . .
C14 C13 H13 120.3 . .
C13 C14 H14 120.4 . .
C13 C14 C15 119.1(14) . .
C15 C14 H14 120.4 . .
C14 C15 C16 118.2(13) . .
C14 C15 C17 123.6(14) . .
C16 C15 C17 118.1(14) . .
N4 C16 C15 122.3(13) . .
N4 C16 C19 116.9(12) . .
C15 C16 C19 120.8(13) . .
C15 C17 H17 119.6 . .
C18 C17 C15 120.8(16) . .
C18 C17 H17 119.6 . .
C17 C18 H18 119.0 . .
C17 C18 C20 121.9(14) . .
C20 C18 H18 119.0 . .
N5 C19 C16 116.5(12) . .
N5 C19 C20 122.8(14) . .
C20 C19 C16 120.7(15) . .
C19 C20 C18 117.3(15) . .
C21 C20 C18 124.6(15) . .
C21 C20 C19 118.0(16) . .
C20 C21 H21 120.3 . .
C22 C21 C20 119.5(15) . .
C22 C21 H21 120.3 . .
C21 C22 H22 120.1 . .
C21 C22 C23 119.8(16) . .
C23 C22 H22 120.1 . .
N5 C23 C22 121.0(16) . .
N5 C23 C24 115.8(13) . .
C22 C23 C24 123.2(15) . .
N6 C24 N8 124.7(16) . .
N6 C24 C23 117.8(13) . .
N8 C24 C23 117.5(14) . .
N7 C25 C26 119.3(18) . .
N7 C25 C30 114.2(17) . .
C26 C25 C30 126.4(14) . .
N8 C26 C25 123.2(14) . .
N8 C26 C27 116.4(18) . .
C25 C26 C27 120.2(18) . .
C33 C27 C26 106.7(13) . .
C33 C27 C34 107(2) . .
C33 C27 C28A 126(2) . .
C33 C27 C28B 102.9(18) . .
C34 C27 C26 106.2(17) . .
C34 C27 C28B 125(2) . .
C28A C27 C26 115(2) . .
C28A C27 C34 92(2) . .
C28A C27 C28B 34(2) . .
C28B C27 C26 107(2) . .
C25 C30 C29A 102(2) . .
C25 C30 C32A 99(2) . .
C25 C30 C29B 117(2) . .
C25 C30 C31B 112(2) . .
C31A C30 C25 111(3) . .
C31A C30 C29A 112(3) . .
C31A C30 C32A 126(4) . .
C31A C30 C29B 121(3) . .
C31A C30 C31B 22(3) . .
C32A C30 C29A 104(3) . .
C32A C30 C31B 142(3) . .
C29B C30 C29A 27.8(18) . .
C29B C30 C32A 78(2) . .
C29B C30 C31B 105(2) . .
C31B C30 C29A 90(2) . .
C32B C30 C25 115.6(19) . .
C32B C30 C29A 134(3) . .
C32B C30 C31A 80(3) . .
C32B C30 C32A 46(3) . .
C32B C30 C29B 107.0(19) . .
C32B C30 C31B 99(3) . .
C27 C33 H33A 109.5 . .
C27 C33 H33B 109.5 . .
C27 C33 H33C 109.5 . .
H33A C33 H33B 109.5 . .
H33A C33 H33C 109.5 . .
H33B C33 H33C 109.5 . .
C27 C34 H34A 109.5 . .
C27 C34 H34B 109.5 . .
C27 C34 H34C 109.5 . .
H34A C34 H34B 109.5 . .
H34A C34 H34C 109.5 . .
H34B C34 H34C 109.5 . .
C27 C28A H28A 112.0 . .
C27 C28A H28B 112.0 . .
C27 C28A C29A 99(3) . .
H28A C28A H28B 109.7 . .
C29A C28A H28A 112.0 . .
C29A C28A H28B 112.0 . .
C30 C29A H29A 107.5 . .
C30 C29A H29B 107.5 . .
C28A C29A C30 119(3) . .
C28A C29A H29A 107.5 . .
C28A C29A H29B 107.5 . .
H29A C29A H29B 107.0 . .
C30 C31A H31A 109.5 . .
C30 C31A H31B 109.5 . .
C30 C31A H31C 109.5 . .
C30 C32A H32A 109.5 . .
C30 C32A H32B 109.5 . .
C30 C32A H32C 109.5 . .
C27 C28B H28C 107.0 . .
C27 C28B H28D 107.0 . .
H28C C28B H28D 106.7 . .
C29B C28B C27 121(2) . .
C29B C28B H28C 107.0 . .
C29B C28B H28D 107.0 . .
C30 C29B C28B 106(2) . .
C30 C29B H29C 110.6 . .
C30 C29B H29D 110.6 . .
C28B C29B H29C 110.6 . .
C28B C29B H29D 110.6 . .
H29C C29B H29D 108.8 . .
C30 C31B H31D 109.5 . .
C30 C31B H31E 109.5 . .
C30 C31B H31F 109.5 . .
H31D C31B H31E 109.5 . .
H31D C31B H31F 109.5 . .
H31E C31B H31F 109.5 . .
C30 C32B H32D 109.5 . .
C30 C32B H32E 109.5 . .
C30 C32B H32F 109.5 . .
H32D C32B H32E 109.5 . .
H32D C32B H32F 109.5 . .
H32E C32B H32F 109.5 . .
O3A N9 O2A 119.3(13) . .
O3A N9 O4A 122.6(13) . .
O3A N9 O2B 61.0(15) . .
O3A N9 O3B 67.0(14) . .
O3A N9 O4B 155(3) . .
O4A N9 O2A 116.3(12) . .
O4A N9 O2B 165(2) . .
O4A N9 O3B 59.1(13) . .
O2B N9 O2A 66.4(14) . .
O2B N9 O3B 116.2(11) . .
O3B N9 O2A 172(2) . .
O4B N9 O2A 56.8(13) . .
O4B N9 O4A 60.9(14) . .
O4B N9 O2B 123.1(12) . .
O4B N9 O3B 119.8(11) . .
O5 N10 O5 118(5) . 2_675
O5 N10 O6 121(2) 2_675 .
O5 N10 O6 121(2) . .
O8 N11 O7 118.1(14) . .
O9 N11 O7 120.8(15) . .
O9 N11 O8 120.7(15) . .

loop_
_geom_bond_atom_site_label_1
_geom_bond_atom_site_label_2
_geom_bond_distance
_geom_bond_site_symmetry_2
Yb1 O1 2.373(11) .
Yb1 N2 2.475(9) 2_675
Yb1 N2 2.475(9) .
Yb1 N4 2.422(11) .
Yb1 N4 2.422(11) 2_675
Yb1 N5 2.442(10) .
Yb1 N5 2.442(11) 2_675
Yb1 N6 2.507(11) 2_675
Yb1 N6 2.507(11) .
N1 N2 1.356(14) .
N1 C5 1.342(16) .
N2 C11 1.337(16) .
N3 C4 1.316(19) .
N3 C11 1.354(17) .
N4 C12 1.317(16) .
N4 C16 1.369(16) .
N5 C19 1.327(19) .
N5 C23 1.361(19) .
N6 N7 1.323(17) .
N6 C24 1.307(18) .
N7 C25 1.330(19) .
N8 C24 1.334(19) .
N8 C26 1.33(3) .
C1 H1A 0.9900 .
C1 H1B 0.9900 .
C1 C2 1.50(2) .
C1 C6 1.51(2) .
C2 H2A 0.9900 .
C2 H2B 0.9900 .
C2 C3 1.53(2) .
C3 C4 1.528(19) .
C3 C9 1.51(2) .
C3 C10 1.48(2) .
C4 C5 1.39(2) .
C5 C6 1.510(19) .
C6 C7 1.51(2) .
C6 C8 1.52(2) .
C7 H7A 0.9800 .
C7 H7B 0.9800 .
C7 H7C 0.9800 .
C8 H8A 0.9800 .
C8 H8B 0.9800 .
C8 H8C 0.9800 .
C9 H9A 0.9800 .
C9 H9B 0.9800 .
C9 H9C 0.9800 .
C10 H10A 0.9800 .
C10 H10B 0.9800 .
C10 H10C 0.9800 .
C11 C12 1.469(18) .
C12 C13 1.422(19) .
C13 H13 0.9500 .
C13 C14 1.37(2) .
C14 H14 0.9500 .
C14 C15 1.39(2) .
C15 C16 1.40(2) .
C15 C17 1.45(2) .
C16 C19 1.43(2) .
C17 H17 0.9500 .
C17 C18 1.37(3) .
C18 H18 0.9500 .
C18 C20 1.44(2) .
C19 C20 1.42(2) .
C20 C21 1.38(2) .
C21 H21 0.9500 .
C21 C22 1.37(2) .
C22 H22 0.9500 .
C22 C23 1.41(2) .
C23 C24 1.46(2) .
C25 C26 1.37(3) .
C25 C30 1.53(3) .
C26 C27 1.57(2) .
C27 C33 1.522(17) .
C27 C34 1.54(2) .
C27 C28A 1.53(2) .
C27 C28B 1.57(2) .
C30 C29A 1.56(2) .
C30 C31A 1.53(2) .
C30 C32A 1.54(2) .
C30 C29B 1.532(19) .
C30 C31B 1.54(2) .
C30 C32B 1.527(19) .
C33 H33A 0.9800 .
C33 H33B 0.9800 .
C33 H33C 0.9800 .
C34 H34A 0.9800 .
C34 H34B 0.9800 .
C34 H34C 0.9800 .
C28A H28A 0.9900 .
C28A H28B 0.9900 .
C28A C29A 1.55(2) .
C29A H29A 0.9900 .
C29A H29B 0.9900 .
C31A H31A 0.9800 .
C31A H31B 0.9800 .
C31A H31C 0.9800 .
C32A H32A 0.9800 .
C32A H32B 0.9800 .
C32A H32C 0.9800 .
C28B H28C 0.9900 .
C28B H28D 0.9900 .
C28B C29B 1.56(2) .
C29B H29C 0.9900 .
C29B H29D 0.9900 .
C31B H31D 0.9800 .
C31B H31E 0.9800 .
C31B H31F 0.9800 .
C32B H32D 0.9800 .
C32B H32E 0.9800 .
C32B H32F 0.9800 .
N9 O2A 1.260(14) .
N9 O3A 1.213(14) .
N9 O4A 1.231(14) .
N9 O2B 1.232(13) .
N9 O3B 1.253(14) .
N9 O4B 1.214(13) .
N10 O5 1.16(3) 2_675
N10 O5 1.16(3) .
N10 O6 1.28(6) .
N11 O7 1.239(15) .
N11 O8 1.228(15) .
N11 O9 1.228(15) .

loop_
_geom_torsion_atom_site_label_1
_geom_torsion_atom_site_label_2
_geom_torsion_atom_site_label_3
_geom_torsion_atom_site_label_4
_geom_torsion
_geom_torsion_site_symmetry_1
Yb1 N2 C11 N3 -167.4(10) .
Yb1 N2 C11 C12 14.9(14) .
Yb1 N4 C12 C11 -2.7(15) .
Yb1 N4 C12 C13 175.4(10) .
Yb1 N4 C16 C15 -172.5(11) .
Yb1 N4 C16 C19 9.9(18) .
Yb1 N5 C19 C16 -10(2) .
Yb1 N5 C19 C20 171.6(11) .
Yb1 N5 C23 C22 -173.3(11) .
Yb1 N5 C23 C24 6.9(17) .
Yb1 N6 N7 C25 -174.1(12) .
Yb1 N6 C24 N8 177.5(11) .
Yb1 N6 C24 C23 -1.2(17) .
O1 Yb1 N2 N1 -92.4(9) .
O1 Yb1 N2 C11 72.2(8) .
O1 Yb1 N4 C12 -64.2(10) .
O1 Yb1 N4 C16 116.7(10) .
O1 Yb1 N5 C19 -47.5(12) .
O1 Yb1 N5 C23 128.3(10) .
O1 Yb1 N6 N7 79.1(11) .
O1 Yb1 N6 C24 -98.0(11) .
N1 N2 C11 N3 -2.4(18) .
N1 N2 C11 C12 179.9(11) .
N1 C5 C6 C1 167.4(12) .
N1 C5 C6 C7 46.4(18) .
N1 C5 C6 C8 -72.2(16) .
N2 Yb1 N2 N1 -92.4(9) 2_675
N2 Yb1 N2 C11 72.2(8) 2_675
N2 Yb1 N4 C12 7.3(10) .
N2 Yb1 N4 C12 -126.0(10) 2_675
N2 Yb1 N4 C16 54.9(11) 2_675
N2 Yb1 N4 C16 -171.8(11) .
N2 Yb1 N5 C19 32.5(13) .
N2 Yb1 N5 C19 -102.0(11) 2_675
N2 Yb1 N5 C23 -151.7(9) .
N2 Yb1 N5 C23 73.8(10) 2_675
N2 Yb1 N6 N7 -57.7(14) .
N2 Yb1 N6 N7 100.8(11) 2_675
N2 Yb1 N6 C24 -76.3(11) 2_675
N2 Yb1 N6 C24 125.2(10) .
N2 N1 C5 C4 -0.5(18) .
N2 N1 C5 C6 178.3(12) .
N2 C11 C12 N4 -8.1(16) .
N2 C11 C12 C13 173.8(12) .
N3 C4 C5 N1 0(2) .
N3 C4 C5 C6 -178.5(14) .
N3 C11 C12 N4 174.1(12) .
N3 C11 C12 C13 -4.1(19) .
N4 Yb1 N2 N1 -24.8(9) 2_675
N4 Yb1 N2 N1 -176.3(10) .
N4 Yb1 N2 C11 -11.7(9) .
N4 Yb1 N2 C11 139.8(9) 2_675
N4 Yb1 N4 C12 -64.2(10) 2_675
N4 Yb1 N4 C16 116.7(10) 2_675
N4 Yb1 N5 C19 -139.0(11) 2_675
N4 Yb1 N5 C19 11.0(10) .
N4 Yb1 N5 C23 -173.2(12) .
N4 Yb1 N5 C23 36.8(12) 2_675
N4 Yb1 N6 N7 33.1(10) 2_675
N4 Yb1 N6 N7 -165.3(10) .
N4 Yb1 N6 C24 17.6(13) .
N4 Yb1 N6 C24 -144.0(11) 2_675
N4 C12 C13 C14 0(2) .
N4 C16 C19 N5 0(2) .
N4 C16 C19 C20 178.4(13) .
N5 Yb1 N2 N1 162.1(8) .
N5 Yb1 N2 N1 34.9(9) 2_675
N5 Yb1 N2 C11 -160.5(9) 2_675
N5 Yb1 N2 C11 -33.3(10) .
N5 Yb1 N4 C12 168.5(12) .
N5 Yb1 N4 C12 47.0(12) 2_675
N5 Yb1 N4 C16 -132.1(10) 2_675
N5 Yb1 N4 C16 -10.6(9) .
N5 Yb1 N5 C19 132.5(12) 2_675
N5 Yb1 N5 C23 -51.7(10) 2_675
N5 Yb1 N6 N7 -179.6(12) .
N5 Yb1 N6 N7 -34.9(10) 2_675
N5 Yb1 N6 C24 148.0(12) 2_675
N5 Yb1 N6 C24 3.3(10) .
N5 C19 C20 C18 -178.9(15) .
N5 C19 C20 C21 4(2) .
N5 C23 C24 N6 -4(2) .
N5 C23 C24 N8 177.6(13) .
N6 Yb1 N2 N1 58.0(12) .
N6 Yb1 N2 N1 103.1(9) 2_675
N6 Yb1 N2 C11 -137.4(10) .
N6 Yb1 N2 C11 -92.4(9) 2_675
N6 Yb1 N4 C12 154.2(9) .
N6 Yb1 N4 C12 86.1(10) 2_675
N6 Yb1 N4 C16 -93.0(11) 2_675
N6 Yb1 N4 C16 -24.8(12) .
N6 Yb1 N5 C19 90.1(11) 2_675
N6 Yb1 N5 C19 178.9(12) .
N6 Yb1 N5 C23 -5.3(10) .
N6 Yb1 N5 C23 -94.1(11) 2_675
N6 Yb1 N6 N7 -100.9(11) 2_675
N6 Yb1 N6 C24 82.0(11) 2_675
N6 N7 C25 C26 -2(3) .
N6 N7 C25 C30 175.1(14) .
N7 N6 C24 N8 0(2) .
N7 N6 C24 C23 -178.2(13) .
N7 C25 C26 N8 -1(3) .
N7 C25 C26 C27 -176.4(16) .
N7 C25 C30 C29A -168(2) .
N7 C25 C30 C31A -49(3) .
N7 C25 C30 C32A 85(3) .
N7 C25 C30 C29B 167(2) .
N7 C25 C30 C31B -73(2) .
N7 C25 C30 C32B 40(3) .
N8 C26 C27 C33 56(2) .
N8 C26 C27 C34 -58(2) .
N8 C26 C27 C28A -159(3) .
N8 C26 C27 C28B 165.5(19) .
C1 C2 C3 C4 47.0(17) .
C1 C2 C3 C9 -72.8(18) .
C1 C2 C3 C10 168.0(14) .
C2 C1 C6 C5 41.4(19) .
C2 C1 C6 C7 163.2(15) .
C2 C1 C6 C8 -76.6(18) .
C2 C3 C4 N3 162.6(13) .
C2 C3 C4 C5 -20.3(18) .
C3 C4 C5 N1 -176.8(12) .
C3 C4 C5 C6 5(2) .
C4 N3 C11 N2 2(2) .
C4 N3 C11 C12 179.6(12) .
C4 C5 C6 C1 -14(2) .
C4 C5 C6 C7 -134.9(15) .
C4 C5 C6 C8 106.5(16) .
C5 N1 N2 Yb1 166.3(8) .
C5 N1 N2 C11 1.5(16) .
C6 C1 C2 C3 -62(2) .
C9 C3 C4 N3 -76.7(17) .
C9 C3 C4 C5 100.4(17) .
C10 C3 C4 N3 41.9(19) .
C10 C3 C4 C5 -141.0(16) .
C11 N3 C4 C3 176.3(11) .
C11 N3 C4 C5 -1(2) .
C11 C12 C13 C14 177.7(13) .
C12 N4 C16 C15 8(2) .
C12 N4 C16 C19 -169.2(14) .
C12 C13 C14 C15 4(2) .
C13 C14 C15 C16 -1(2) .
C13 C14 C15 C17 176.7(16) .
C14 C15 C16 N4 -5(2) .
C14 C15 C16 C19 172.3(15) .
C14 C15 C17 C18 -171.2(17) .
C15 C16 C19 N5 -177.4(13) .
C15 C16 C19 C20 1(3) .
C15 C17 C18 C20 -3(3) .
C16 N4 C12 C11 176.3(12) .
C16 N4 C12 C13 -5.5(19) .
C16 C15 C17 C18 6(2) .
C16 C19 C20 C18 3(2) .
C16 C19 C20 C21 -174.1(15) .
C17 C15 C16 N4 177.0(15) .
C17 C15 C16 C19 -5(2) .
C17 C18 C20 C19 -2(2) .
C17 C18 C20 C21 174.9(17) .
C18 C20 C21 C22 -178.6(15) .
C19 N5 C23 C22 3(2) .
C19 N5 C23 C24 -177.3(13) .
C19 C20 C21 C22 -2(2) .
C20 C21 C22 C23 0(2) .
C21 C22 C23 N5 0(2) .
C21 C22 C23 C24 179.3(14) .
C22 C23 C24 N6 176.6(14) .
C22 C23 C24 N8 -2(2) .
C23 N5 C19 C16 173.8(14) .
C23 N5 C19 C20 -4(2) .
C24 N6 N7 C25 3(2) .
C24 N8 C26 C25 5(3) .
C24 N8 C26 C27 179.7(14) .
C25 C26 C27 C33 -129(2) .
C25 C26 C27 C34 117(2) .
C25 C26 C27 C28A 17(3) .
C25 C26 C27 C28B -19(2) .
C25 C30 C29A C28A -54(4) .
C25 C30 C29B C28B 36(4) .
C26 N8 C24 N6 -4(2) .
C26 N8 C24 C23 174.6(15) .
C26 C25 C30 C29A 9(3) .
C26 C25 C30 C31A 128(3) .
C26 C25 C30 C32A -97(3) .
C26 C25 C30 C29B -16(3) .
C26 C25 C30 C31B 105(3) .
C26 C25 C30 C32B -143(3) .
C26 C27 C28A C29A -48(3) .
C26 C27 C28B C29B 47(3) .
C27 C28A C29A C30 74(5) .
C27 C28B C29B C30 -56(4) .
C30 C25 C26 N8 -178.7(17) .
C30 C25 C26 C27 6(3) .
C33 C27 C28A C29A 90(3) .
C33 C27 C28B C29B 160(3) .
C34 C27 C28A C29A -157(3) .
C34 C27 C28B C29B -78(4) .
C28A C27 C28B C29B -62(4) .
C29A C30 C29B C28B -27(4) .
C31A C30 C29A C28A -172(4) .
C31A C30 C29B C28B -104(4) .
C32A C30 C29A C28A 50(5) .
C32A C30 C29B C28B 130(4) .
C28B C27 C28A C29A 36(2) .
C29B C30 C29A C28A 72(5) .
C31B C30 C29A C28A -166(4) .
C31B C30 C29B C28B -89(4) .
C32B C30 C29A C28A 91(6) .
C32B C30 C29B C28B 167(3) .
